data_5910011
loop_
_publ_author_name
'Wyckoff, R. W. G.'

_publ_section_title
;
Page 273 from the second edition of Structure of Crystals by Wyckoff, 
R. W. G. Published by The Chemical Catalog Company, INC, New York in 1931
http://jcrystal.com/steffenweber/gallery/StructureTypes/st4.html
;
_journal_name_full 'The second edition of Structure of Crystals'
_journal_page_first 273
_journal_page_last 273
_journal_year 1931
_chemical_formula_structural NaNbO3
_chemical_formula_sum 'Na Nb O3'
_chemical_name_systematic NaNbO3
_space_group_IT_number 221
_symmetry_cell_setting cubic
_symmetry_Int_Tables_number 221
_symmetry_space_group_name_Hall '-P 4 2 3'
_symmetry_space_group_name_H-M 'P m -3 m'
_audit_creation_date 2005-04-11
_audit_creation_method
;
Page 273 from the second edition of Structure of Crystals by Wyckoff, 
R. W. G. Published by The Chemical Catalog Company, INC, New York in 1931
http://jcrystal.com/steffenweber/gallery/StructureTypes/st4.html
;
_audit_update_record 'created by Girish Upreti, Portland State University'
_cell_angle_alpha 90
_cell_angle_beta 90
_cell_angle_gamma 90
_cell_length_a 3.89
_cell_length_b 3.89
_cell_length_c 3.89
_cell_volume 58.864
_cod_depositor_comments
;
After consulting the original source Columbium symbol (Cb) was changed to 
Niobium symbol (Nb) since the first one is no longer recognised as an official 
name of the 41st atomic element.

Antanas Vaitkus, 2014-07-14
;
_cod_original_formula_sum 'Nb Cb O3'
_cod_database_code 5910011

loop_
_symmetry_equiv_pos_as_xyz
x,y,z
x,-z,y
x,z,-y
z,y,-x
-z,y,x
-y,x,z
y,-x,z
z,x,y
y,z,x
-y,-z,x
z,-x,-y
-y,z,-x
-z,-x,y
-z,x,-y
y,-z,-x
x,-y,-z
-x,y,-z
-x,-y,z
y,x,-z
-y,-x,-z
z,-y,x
-z,-y,-x
-x,z,y
-x,-z,-y
-x,-y,-z
-x,z,-y
-x,-z,y
-z,-y,x
z,-y,-x
y,-x,-z
-y,x,-z
-z,-x,-y
-y,-z,-x
y,z,-x
-z,x,y
y,-z,x
z,x,-y
z,-x,y
-y,z,x
-x,y,z
x,-y,z
x,y,-z
-y,-x,z
y,x,z
-z,y,-x
z,y,x
x,-z,-y
x,z,y

loop_
_atom_site_fract_x
_atom_site_fract_y
_atom_site_fract_z
_atom_site_label
0.00000 0.00000 0.00000 Na
0.50000 0.50000 0.50000 Nb
0.50000 0.50000 0.00000 O
